data_2232483
loop_
_publ_author_name
'Bandeira, Katlen C. T.'
'Bresolin, Leandro'
'Beck, Johannes'
'Daniels, J\"org'
'de Oliveira, Adriano Bof'

_publ_section_title
;
 1-(5-Nitro-2-oxoindolin-3-ylidene)thiosemicarbazide
;
_journal_coeditor_code VM2117
_journal_issue 11
_journal_name_full 'Acta Crystallographica Section E'
_journal_page_first o2858
_journal_paper_doi 10.1107/S1600536811040293
_journal_volume 67
_journal_year 2011
_chemical_formula_iupac 'C9 H7 N5 O3 S'
_chemical_formula_moiety 'C9 H7 N5 O3 S'
_chemical_formula_sum 'C9 H7 N5 O3 S'
_chemical_formula_weight 265.26
_chemical_name_common 5-Nitroisatin-3-thiosemicarbazone
_chemical_name_systematic
;
1-(5-Nitro-2-oxoindolin-3-ylidene)thiosemicarbazide
;
_space_group_IT_number 14
_symmetry_cell_setting monoclinic
_symmetry_space_group_name_Hall '-P 2ybc'
_symmetry_space_group_name_H-M 'P 1 21/c 1'
_atom_sites_solution_hydrogens difmap
_atom_sites_solution_primary direct
_atom_sites_solution_secondary difmap
_audit_creation_method SHELXL-97
_cell_angle_alpha 90.00
_cell_angle_beta 105.855(2)
_cell_angle_gamma 90.00
_cell_formula_units_Z 4
_cell_length_a 5.2112(2)
_cell_length_b 15.5354(5)
_cell_length_c 13.8711(5)
_cell_measurement_reflns_used 26694
_cell_measurement_temperature 293(2)
_cell_measurement_theta_max 27.485
_cell_measurement_theta_min 2.91
_cell_volume 1080.26(7)
_computing_cell_refinement 'DENZO and SCALEPACK (Otwinowski & Minor, 1997)'
_computing_data_collection 'COLLECT (Nonius, 1998)'
_computing_data_reduction 'DENZO and SCALEPACK (Otwinowski & Minor, 1997)'
_computing_molecular_graphics 'ORTEP-3 for Windows (Farrugia, 1997)'
_computing_publication_material 'WinGX (Farrugia, 1999)'
_computing_structure_refinement 'SHELXL97 (Sheldrick, 2008)'
_computing_structure_solution 'SHELXS97 (Sheldrick, 2008)'
_diffrn_ambient_temperature 293(2)
_diffrn_detector_area_resol_mean 9
_diffrn_measured_fraction_theta_full 0.996
_diffrn_measured_fraction_theta_max 0.996
_diffrn_measurement_device_type 'Nonius KappaCCD'
_diffrn_measurement_method 'CCD rotation images, thick slices'
_diffrn_radiation_monochromator graphite
_diffrn_radiation_source 'fine-focus sealed tube'
_diffrn_radiation_type MoK\a
_diffrn_radiation_wavelength 0.71073
_diffrn_reflns_av_R_equivalents 0.0552
_diffrn_reflns_av_sigmaI/netI 0.0369
_diffrn_reflns_limit_h_max 6
_diffrn_reflns_limit_h_min -6
_diffrn_reflns_limit_k_max 20
_diffrn_reflns_limit_k_min -19
_diffrn_reflns_limit_l_max 17
_diffrn_reflns_limit_l_min -18
_diffrn_reflns_number 15688
_diffrn_reflns_theta_full 27.47
_diffrn_reflns_theta_max 27.47
_diffrn_reflns_theta_min 3.03
_exptl_absorpt_coefficient_mu 0.309
_exptl_absorpt_correction_T_max 0.9834
_exptl_absorpt_correction_T_min 0.9661
_exptl_absorpt_correction_type analytical
_exptl_absorpt_process_details '(Alcock, 1970)'
_exptl_crystal_colour colourless
_exptl_crystal_density_diffrn 1.631
_exptl_crystal_density_method 'not measured'
_exptl_crystal_description prism
_exptl_crystal_F_000 544
_exptl_crystal_size_max 0.08
_exptl_crystal_size_mid 0.07
_exptl_crystal_size_min 0.03
_refine_diff_density_max 0.183
_refine_diff_density_min -0.267
_refine_ls_extinction_method none
_refine_ls_goodness_of_fit_ref 1.024
_refine_ls_hydrogen_treatment refall
_refine_ls_matrix_type full
_refine_ls_number_parameters 191
_refine_ls_number_reflns 2469
_refine_ls_number_restraints 0
_refine_ls_restrained_S_all 1.024
_refine_ls_R_factor_all 0.0767
_refine_ls_R_factor_gt 0.0405
_refine_ls_shift/su_max 0.000
_refine_ls_shift/su_mean 0.000
_refine_ls_structure_factor_coef Fsqd
_refine_ls_weighting_details 'calc w=1/[\s^2^(Fo^2^)+(0.0502P)^2^+0.2777P] where P=(Fo^2^+2Fc^2^)/3'
_refine_ls_weighting_scheme calc
_refine_ls_wR_factor_gt 0.0905
_refine_ls_wR_factor_ref 0.1077
_reflns_number_gt 1646
_reflns_number_total 2469
_reflns_threshold_expression I>2sigma(I)
_cod_data_source_file vm2117.cif
_cod_data_source_block I
_cod_original_cell_volume 1080.25(7)
_cod_original_sg_symbol_H-M 'P 21/c'
_cod_database_code 2232483
_cod_database_fobs_code 2232483

loop_
_symmetry_equiv_pos_as_xyz
'x, y, z'
'-x, y+1/2, -z+1/2'
'-x, -y, -z'
'x, -y-1/2, z-1/2'

loop_
_atom_site_type_symbol
_atom_site_label
_atom_site_fract_x
_atom_site_fract_y
_atom_site_fract_z
_atom_site_U_iso_or_equiv
_atom_site_adp_type
_atom_site_calc_flag
_atom_site_occupancy
_atom_site_symmetry_multiplicity
S S -0.82185(11) 0.04442(3) 0.13953(5) 0.0550(2) Uani d 1 1
O O1 -0.3758(3) 0.30256(9) 0.25265(11) 0.0497(4) Uani d 1 1
O O2 0.8282(4) 0.06044(11) 0.57143(16) 0.0833(6) Uani d 1 1
O O3 1.0641(3) 0.17173(11) 0.62922(13) 0.0689(5) Uani d 1 1
N N1 0.0324(3) 0.34347(11) 0.35807(13) 0.0456(4) Uani d 1 1
H H4 -0.001(5) 0.3986(19) 0.3598(18) 0.068(8) Uiso d 1 1
N N2 0.8602(4) 0.13826(13) 0.57750(14) 0.0534(5) Uani d 1 1
N N3 -0.1521(3) 0.12472(10) 0.31461(13) 0.0416(4) Uani d 1 1
N N4 -0.3969(3) 0.12302(10) 0.24907(13) 0.0438(4) Uani d 1 1
H H5 -0.481(5) 0.1742(16) 0.2237(17) 0.059(7) Uiso d 1 1
N N5 -0.3935(4) -0.02231(12) 0.26970(16) 0.0564(5) Uani d 1 1
H H6 -0.469(5) -0.0697(16) 0.2592(18) 0.059(7) Uiso d 1 1
H H7 -0.234(6) -0.0184(18) 0.315(2) 0.072(8) Uiso d 1 1
C C1 0.2206(4) 0.21247(12) 0.40888(14) 0.0382(4) Uani d 1 1
C C2 0.2575(4) 0.30160(12) 0.41775(15) 0.0407(5) Uani d 1 1
C C3 0.4895(4) 0.33798(14) 0.47706(16) 0.0473(5) Uani d 1 1
H H1 0.519(5) 0.3964(16) 0.4829(16) 0.055(6) Uiso d 1 1
C C4 0.6870(4) 0.28252(14) 0.52923(16) 0.0470(5) Uani d 1 1
H H2 0.847(5) 0.3009(15) 0.5747(17) 0.058(6) Uiso d 1 1
C C5 0.6461(4) 0.19440(13) 0.52072(15) 0.0423(5) Uani d 1 1
C C6 0.4156(4) 0.15681(13) 0.46118(16) 0.0430(5) Uani d 1 1
H H3 0.394(4) 0.0988(15) 0.4573(16) 0.050(6) Uiso d 1 1
C C7 -0.0416(4) 0.19895(12) 0.33974(14) 0.0398(5) Uani d 1 1
C C8 -0.1545(4) 0.28607(12) 0.30925(15) 0.0416(5) Uani d 1 1
C C9 -0.5237(4) 0.04538(12) 0.22445(15) 0.0420(5) Uani d 1 1

loop_
_atom_site_aniso_label
_atom_site_aniso_U_11
_atom_site_aniso_U_22
_atom_site_aniso_U_33
_atom_site_aniso_U_12
_atom_site_aniso_U_13
_atom_site_aniso_U_23
S 0.0442(3) 0.0362(3) 0.0713(4) -0.0030(2) -0.0065(3) 0.0049(2)
O1 0.0429(8) 0.0369(7) 0.0590(9) 0.0058(6) -0.0035(7) -0.0004(6)
O2 0.0670(12) 0.0471(10) 0.1111(15) 0.0072(8) -0.0173(10) 0.0094(10)
O3 0.0427(9) 0.0704(11) 0.0784(12) -0.0001(8) -0.0093(8) 0.0074(9)
N1 0.0454(10) 0.0282(8) 0.0561(11) 0.0011(7) 0.0019(8) -0.0007(7)
N2 0.0430(10) 0.0537(12) 0.0571(11) 0.0054(8) 0.0030(9) 0.0054(9)
N3 0.0381(9) 0.0343(8) 0.0480(9) -0.0002(7) 0.0045(7) -0.0019(7)
N4 0.0398(9) 0.0309(8) 0.0532(10) 0.0015(7) 0.0002(8) -0.0010(7)
N5 0.0464(11) 0.0318(9) 0.0769(14) -0.0018(8) -0.0072(10) 0.0044(9)
C1 0.0392(10) 0.0314(9) 0.0416(10) -0.0009(8) 0.0070(8) -0.0015(8)
C2 0.0405(11) 0.0342(10) 0.0451(11) 0.0008(8) 0.0080(9) -0.0011(8)
C3 0.0484(12) 0.0355(11) 0.0541(13) -0.0056(9) 0.0076(10) -0.0060(9)
C4 0.0415(11) 0.0466(12) 0.0483(12) -0.0038(9) 0.0047(10) -0.0050(9)
C5 0.0378(10) 0.0432(11) 0.0427(11) 0.0043(8) 0.0055(9) 0.0028(8)
C6 0.0420(11) 0.0354(10) 0.0485(12) 0.0011(8) 0.0073(9) -0.0002(9)
C7 0.0412(11) 0.0304(9) 0.0446(11) 0.0024(8) 0.0063(9) -0.0011(8)
C8 0.0406(11) 0.0344(10) 0.0463(11) 0.0014(8) 0.0058(9) -0.0013(8)
C9 0.0404(10) 0.0317(9) 0.0506(12) 0.0006(8) 0.0069(9) -0.0014(8)

loop_
_atom_type_symbol
_atom_type_description
_atom_type_scat_dispersion_real
_atom_type_scat_dispersion_imag
_atom_type_scat_source
C C 0.0033 0.0016 'International Tables Vol C Tables 4.2.6.8 and 6.1.1.4'
H H 0.0000 0.0000 'International Tables Vol C Tables 4.2.6.8 and 6.1.1.4'
N N 0.0061 0.0033 'International Tables Vol C Tables 4.2.6.8 and 6.1.1.4'
O O 0.0106 0.0060 'International Tables Vol C Tables 4.2.6.8 and 6.1.1.4'
S S 0.1246 0.1234 'International Tables Vol C Tables 4.2.6.8 and 6.1.1.4'

loop_
_geom_angle_atom_site_label_1
_geom_angle_atom_site_label_2
_geom_angle_atom_site_label_3
_geom_angle
C8 N1 C2 111.20(17)
C8 N1 H4 122.3(17)
C2 N1 H4 125.5(17)
O2 N2 O3 122.80(18)
O2 N2 C5 118.90(18)
O3 N2 C5 118.30(19)
C7 N3 N4 117.92(16)
N3 N4 C9 119.14(16)
N3 N4 H5 119.9(15)
C9 N4 H5 120.9(15)
C9 N5 H6 117.8(17)
C9 N5 H7 122.6(18)
H6 N5 H7 119(2)
C6 C1 C2 120.68(17)
C6 C1 C7 132.90(17)
C2 C1 C7 106.43(16)
C3 C2 N1 128.15(18)
C3 C2 C1 122.23(18)
N1 C2 C1 109.61(16)
C2 C3 C4 117.42(19)
C2 C3 H1 123.6(15)
C4 C3 H1 118.9(15)
C3 C4 C5 119.68(19)
C3 C4 H2 123.9(14)
C5 C4 H2 116.3(14)
C4 C5 C6 123.69(19)
C4 C5 N2 117.76(18)
C6 C5 N2 118.55(18)
C1 C6 C5 116.30(19)
C1 C6 H3 122.0(14)
C5 C6 H3 121.7(14)
N3 C7 C1 125.12(17)
N3 C7 C8 128.38(17)
C1 C7 C8 106.45(15)
O1 C8 N1 126.92(18)
O1 C8 C7 126.75(17)
N1 C8 C7 106.32(16)
N5 C9 N4 115.68(18)
N5 C9 S 126.01(16)
N4 C9 S 118.29(14)

loop_
_geom_bond_atom_site_label_1
_geom_bond_atom_site_label_2
_geom_bond_distance
S C9 1.674(2)
O1 C8 1.231(2)
O2 N2 1.220(2)
O3 N2 1.224(2)
N1 C8 1.357(3)
N1 C2 1.398(2)
N1 H4 0.88(3)
N2 C5 1.464(3)
N3 C7 1.294(2)
N3 N4 1.350(2)
N4 C9 1.373(2)
N4 H5 0.93(2)
N5 C9 1.314(3)
N5 H6 0.83(2)
N5 H7 0.90(3)
C1 C6 1.380(3)
C1 C2 1.399(3)
C1 C7 1.454(3)
C2 C3 1.384(3)
C3 C4 1.385(3)
C3 H1 0.92(2)
C4 C5 1.386(3)
C4 H2 0.94(2)
C5 C6 1.387(3)
C6 H3 0.91(2)
C7 C8 1.490(3)

loop_
_geom_hbond_atom_site_label_D
_geom_hbond_atom_site_label_H
_geom_hbond_atom_site_label_A
_geom_hbond_site_symmetry_A
_geom_hbond_distance_DH
_geom_hbond_distance_HA
_geom_hbond_distance_DA
_geom_hbond_angle_DHA
N4 H5 O1 . 0.93(2) 2.08(2) 2.791(2) 132.6(19)
N5 H6 O1 2_445 0.83(2) 2.13(3) 2.957(2) 173(2)
N5 H7 O2 3_656 0.90(3) 2.36(3) 3.215(3) 160(2)
N1 H4 S 2_455 0.88(3) 2.45(3) 3.3123(18) 170(2)

loop_
_geom_torsion_atom_site_label_1
_geom_torsion_atom_site_label_2
_geom_torsion_atom_site_label_3
_geom_torsion_atom_site_label_4
_geom_torsion
C7 N3 N4 C9 -177.19(19)
C8 N1 C2 C3 179.0(2)
C8 N1 C2 C1 -0.1(2)
C6 C1 C2 C3 1.1(3)
C7 C1 C2 C3 -178.98(19)
C6 C1 C2 N1 -179.75(19)
C7 C1 C2 N1 0.1(2)
N1 C2 C3 C4 -179.6(2)
C1 C2 C3 C4 -0.7(3)
C2 C3 C4 C5 -0.2(3)
C3 C4 C5 C6 0.6(3)
C3 C4 C5 N2 -179.8(2)
O2 N2 C5 C4 179.7(2)
O3 N2 C5 C4 -0.2(3)
O2 N2 C5 C6 -0.7(3)
O3 N2 C5 C6 179.4(2)
C2 C1 C6 C5 -0.7(3)
C7 C1 C6 C5 179.5(2)
C4 C5 C6 C1 -0.2(3)
N2 C5 C6 C1 -179.71(19)
N4 N3 C7 C1 -179.81(19)
N4 N3 C7 C8 3.1(3)
C6 C1 C7 N3 2.1(4)
C2 C1 C7 N3 -177.7(2)
C6 C1 C7 C8 179.7(2)
C2 C1 C7 C8 -0.1(2)
C2 N1 C8 O1 178.6(2)
C2 N1 C8 C7 0.0(2)
N3 C7 C8 O1 -1.1(4)
C1 C7 C8 O1 -178.6(2)
N3 C7 C8 N1 177.6(2)
C1 C7 C8 N1 0.1(2)
N3 N4 C9 N5 1.3(3)
N3 N4 C9 S -177.56(15)

loop_
_cod_related_entry_id
_cod_related_entry_database
_cod_related_entry_code
1 ChemSpider 4654130
